data_4340440
loop_
_publ_author_name
'Chang, Tsuhen M.'
'Sinharay, Sanhita'
'Astashkin, Andrei V.'
'Tomat, Elisa'

_publ_section_title
;
 Prodigiosin analogue designed for metal coordination: stable zinc and
 copper pyrrolyldipyrrins.
;
_journal_issue 14
_journal_name_full 'Inorganic chemistry'
_journal_page_first 7518
_journal_page_last 7526
_journal_paper_doi 10.1021/ic5008439
_journal_volume 53
_journal_year 2014
_chemical_formula_moiety 'C22 H17 Cu N3 O2, 1.8(H2O)'
_chemical_formula_sum 'C22 H20.6 Cu N3 O3.8'
_chemical_formula_weight 451.37
_chemical_name_common 'PD1 Copper(II) Complex'
_chemical_name_systematic
;
 (Z)-Ethyl-5-[5-(2,2'-bipyrrol)-5'-ylidene(phenyl)methyl]-pyrrole-2-
 carboxylate Copper(II) Hydrate
;
_space_group_crystal_system monoclinic
_space_group_IT_number 14
_space_group_name_Hall '-P 2ybc'
_space_group_name_H-M_alt 'P 1 21/c 1'
_symmetry_space_group_name_Hall '-P 2ybc'
_symmetry_space_group_name_H-M 'P 1 21/c 1'
_atom_sites_solution_hydrogens geom
_atom_sites_solution_primary direct
_atom_sites_solution_secondary difmap
_audit_creation_date 2014-02-19
_audit_creation_method SHELXL-97
_cell_angle_alpha 90.00
_cell_angle_beta 100.475(7)
_cell_angle_gamma 90.00
_cell_formula_units_Z 4
_cell_length_a 16.847(4)
_cell_length_b 16.690(4)
_cell_length_c 7.3211(18)
_cell_measurement_reflns_used 1267
_cell_measurement_temperature 120(2)
_cell_measurement_theta_max 19.78
_cell_measurement_theta_min 1.73
_cell_volume 2024.2(8)
_computing_cell_refinement 'APEX 2 Software (Bruker)'
_computing_data_collection 'APEX 2 Software (Bruker)'
_computing_data_reduction 'SAINT v7.68A (Bruker, 2009)'
_computing_molecular_graphics 'XSEED (Barbour, 2001)'
_computing_publication_material 'Local program'
_computing_structure_refinement 'ShelXL (Sheldrick, 2008)'
_computing_structure_solution 'SHELXS-97 (Sheldrick, 1990)'
_diffrn_ambient_temperature 120(2)
_diffrn_measured_fraction_theta_full 0.998
_diffrn_measured_fraction_theta_max 0.998
_diffrn_measurement_device_type 'Bruker APEX II CCD'
_diffrn_measurement_method '\f and \w scans'
_diffrn_radiation_monochromator graphite
_diffrn_radiation_type MoK\a
_diffrn_radiation_wavelength 0.71073
_diffrn_reflns_av_R_equivalents 0.1239
_diffrn_reflns_av_unetI/netI 0.0823
_diffrn_reflns_limit_h_max 16
_diffrn_reflns_limit_h_min -16
_diffrn_reflns_limit_k_max 15
_diffrn_reflns_limit_k_min -15
_diffrn_reflns_limit_l_max 6
_diffrn_reflns_limit_l_min -5
_diffrn_reflns_number 13467
_diffrn_reflns_theta_full 19.78
_diffrn_reflns_theta_max 19.78
_diffrn_reflns_theta_min 1.73
_diffrn_source 'fine-focus sealed tube'
_exptl_absorpt_coefficient_mu 1.112
_exptl_absorpt_correction_T_max 0.9890
_exptl_absorpt_correction_T_min 0.9740
_exptl_absorpt_correction_type multi-scan
_exptl_absorpt_process_details 'SADABS-2008/1 (Bruker, 2008)'
_exptl_crystal_colour blue
_exptl_crystal_density_diffrn 1.481
_exptl_crystal_density_method 'not measured'
_exptl_crystal_description needle
_exptl_crystal_F_000 932
_exptl_crystal_size_max 0.2
_exptl_crystal_size_mid 0.02
_exptl_crystal_size_min 0.01
_refine_diff_density_max 0.863
_refine_diff_density_min -0.529
_refine_diff_density_rms 0.122
_refine_ls_extinction_method none
_refine_ls_goodness_of_fit_ref 1.080
_refine_ls_hydrogen_treatment constr
_refine_ls_matrix_type full
_refine_ls_number_parameters 266
_refine_ls_number_reflns 1822
_refine_ls_number_restraints 7
_refine_ls_restrained_S_all 1.078
_refine_ls_R_factor_all 0.0917
_refine_ls_R_factor_gt 0.0569
_refine_ls_shift/su_max 0.000
_refine_ls_shift/su_mean 0.000
_refine_ls_structure_factor_coef Fsqd
_refine_ls_weighting_details 'calc w=1/[\s^2^(Fo^2^)+(0.1423P)^2^+1.1157P] where P=(Fo^2^+2Fc^2^)/3'
_refine_ls_weighting_scheme calc
_refine_ls_wR_factor_gt 0.1936
_refine_ls_wR_factor_ref 0.2186
_reflns_number_gt 1267
_reflns_number_total 1822
_reflns_threshold_expression >2sigma(I)
_cod_data_source_file ic5008439_si_003.cif
_cod_data_source_block Cu(PD1)
_cod_depositor_comments 'Adding full bibliography for 4340440--4340441.cif.'
_cod_original_formula_sum 'C22 H20.60 Cu N3 O3.8'
_cod_database_code 4340440

loop_
_space_group_symop_id
_space_group_symop_operation_xyz
1 'x, y, z'
2 '-x, y+1/2, -z+1/2'
3 '-x, -y, -z'
4 'x, -y-1/2, z-1/2'

loop_
_atom_site_label
_atom_site_type_symbol
_atom_site_fract_x
_atom_site_fract_y
_atom_site_fract_z
_atom_site_U_iso_or_equiv
_atom_site_adp_type
_atom_site_occupancy
_atom_site_calc_flag
_atom_site_disorder_assembly
_atom_site_disorder_group
_atom_site_refinement_flags_posn
_atom_site_refinement_flags_adp
Cu1 Cu 0.74642(8) 0.31473(7) 0.16178(19) 0.0311(7) Uani 1 d . . . .
O1 O 0.8056(4) 0.2077(4) 0.1345(10) 0.036(2) Uani 1 d . . . .
O2 O 0.7838(4) 0.0757(4) 0.1565(9) 0.0290(19) Uani 1 d . . . .
N1 N 0.8178(5) 0.4026(5) 0.1336(11) 0.029(2) Uani 1 d . . . .
N2 N 0.6760(5) 0.3989(5) 0.2086(11) 0.023(2) Uani 1 d . . . U
N3 N 0.6628(5) 0.2430(5) 0.1960(12) 0.031(2) Uani 1 d . . . .
C1 C 0.8940(7) 0.4197(7) 0.1149(15) 0.036(3) Uani 1 d . . . .
H1 H 0.9339 0.3809 0.1024 0.043 Uiso 1 calc . . R .
C2 C 0.9061(8) 0.5018(7) 0.1164(15) 0.045(3) Uani 1 d . . . .
H2 H 0.9551 0.5285 0.1083 0.053 Uiso 1 calc . . R .
C3 C 0.8336(7) 0.5380(7) 0.1320(15) 0.033(3) Uani 1 d . . . .
H3 H 0.8228 0.5938 0.1333 0.040 Uiso 1 calc . . R .
C4 C 0.7809(6) 0.4773(6) 0.1450(15) 0.030(3) Uani 1 d . . . .
C5 C 0.6999(7) 0.4717(6) 0.1759(14) 0.027(3) Uani 1 d . . . U
C6 C 0.6343(7) 0.5274(6) 0.1699(15) 0.032(3) Uani 1 d . . . .
H6 H 0.6364 0.5838 0.1525 0.039 Uiso 1 calc . . R .
C7 C 0.5688(7) 0.4841(6) 0.1937(13) 0.030(3) Uani 1 d . . . .
H7 H 0.5161 0.5042 0.1945 0.036 Uiso 1 calc . . R .
C10 C 0.4629(6) 0.3363(6) 0.2375(14) 0.019(2) Uani 1 d . . . U
C8 C 0.5948(7) 0.4007(6) 0.2179(13) 0.023(3) Uani 1 d . . . .
C14 C 0.3258(7) 0.2939(6) 0.1279(15) 0.030(3) Uani 1 d . . . .
H14 H 0.2890 0.2593 0.0516 0.036 Uiso 1 calc . . R .
C9 C 0.5484(6) 0.3302(6) 0.2306(13) 0.027(3) Uani 1 d . . . .
C15 C 0.4067(7) 0.2876(6) 0.1287(14) 0.026(3) Uani 1 d . . . .
H15 H 0.4251 0.2484 0.0519 0.031 Uiso 1 calc . . R .
C12 C 0.3514(7) 0.3996(6) 0.3509(15) 0.031(3) Uani 1 d . . . .
H12 H 0.3330 0.4386 0.4281 0.037 Uiso 1 calc . . R .
C11 C 0.4331(7) 0.3921(6) 0.3518(14) 0.027(3) Uani 1 d . . . .
H11 H 0.4699 0.4254 0.4315 0.032 Uiso 1 calc . . R .
C13 C 0.2965(7) 0.3518(6) 0.2405(16) 0.034(3) Uani 1 d . . . .
H13 H 0.2403 0.3574 0.2394 0.040 Uiso 1 calc . . R .
C16 C 0.5861(7) 0.2530(6) 0.2300(14) 0.024(3) Uani 1 d . . . .
C17 C 0.5568(6) 0.1768(6) 0.2619(13) 0.021(3) Uani 1 d . . . .
H17 H 0.5050 0.1653 0.2891 0.025 Uiso 1 calc . . R .
C18 C 0.6171(6) 0.1201(7) 0.2470(14) 0.033(3) Uani 1 d . . . .
H18 H 0.6144 0.0638 0.2630 0.039 Uiso 1 calc . . R .
C19 C 0.6825(7) 0.1643(6) 0.2033(15) 0.028(3) Uani 1 d . . . .
C20 C 0.7612(7) 0.1488(7) 0.1631(14) 0.029(3) Uani 1 d . . . .
C21 C 0.8651(6) 0.0618(6) 0.1174(16) 0.034(3) Uani 1 d . . . .
H21A H 0.9061 0.0885 0.2121 0.040 Uiso 1 calc . . R .
H21B H 0.8695 0.0833 -0.0063 0.040 Uiso 1 calc . . R .
C22 C 0.8780(7) -0.0273(7) 0.1227(16) 0.045(3) Uani 1 d . . . .
H22A H 0.8759 -0.0474 0.2475 0.067 Uiso 1 calc . . GR .
H22B H 0.9309 -0.0396 0.0917 0.067 Uiso 1 calc . . GR .
H22C H 0.8357 -0.0531 0.0324 0.067 Uiso 1 calc . . GR .
O3B O 1.049(2) 0.228(2) 0.140(5) 0.036(9) Uiso 0.20 d A 2 . .
O3A O 1.044(2) 0.247(2) 0.302(6) 0.045(11) Uiso 0.20 d B 3 . .
O3C O 1.056(3) 0.255(2) -0.028(7) 0.030(12) Uiso 0.15 d C 1 . .

loop_
_atom_site_aniso_label
_atom_site_aniso_U_11
_atom_site_aniso_U_22
_atom_site_aniso_U_33
_atom_site_aniso_U_23
_atom_site_aniso_U_13
_atom_site_aniso_U_12
Cu1 0.0344(11) 0.0235(10) 0.0343(11) 0.0005(6) 0.0036(7) -0.0009(6)
O1 0.040(5) 0.028(5) 0.039(5) 0.006(4) 0.006(4) 0.003(4)
O2 0.034(5) 0.020(5) 0.031(5) 0.000(4) 0.003(4) 0.005(4)
N1 0.030(6) 0.036(6) 0.020(6) 0.002(4) 0.001(4) 0.001(5)
N2 0.028(6) 0.015(5) 0.025(6) 0.001(4) 0.002(4) -0.006(4)
N3 0.041(7) 0.030(7) 0.021(6) 0.000(4) 0.007(5) -0.005(5)
C1 0.034(9) 0.041(9) 0.033(8) 0.005(6) 0.005(6) 0.000(6)
C2 0.066(10) 0.039(8) 0.026(8) -0.001(6) 0.003(6) -0.024(7)
C3 0.042(8) 0.031(7) 0.028(7) 0.009(5) 0.007(6) 0.010(7)
C4 0.027(8) 0.026(8) 0.035(8) 0.002(6) 0.003(6) -0.015(7)
C5 0.037(8) 0.026(6) 0.015(7) -0.004(5) -0.006(5) 0.001(6)
C6 0.041(8) 0.019(6) 0.035(8) 0.002(5) 0.002(6) -0.005(7)
C7 0.041(8) 0.032(7) 0.014(7) -0.002(5) -0.002(5) 0.002(6)
C10 0.019(3) 0.018(3) 0.019(3) 0.0002(11) 0.0032(11) 0.0000(11)
C8 0.038(9) 0.015(7) 0.014(7) 0.001(5) -0.001(5) 0.009(6)
C14 0.033(8) 0.023(7) 0.033(8) 0.002(6) 0.003(6) -0.001(5)
C9 0.036(7) 0.030(7) 0.011(7) 0.000(5) -0.001(5) -0.002(6)
C15 0.036(8) 0.016(6) 0.025(7) 0.003(5) 0.005(6) 0.009(5)
C12 0.042(9) 0.024(7) 0.027(8) 0.006(6) 0.002(6) 0.005(6)
C11 0.033(8) 0.022(6) 0.025(7) -0.003(5) 0.004(6) -0.009(5)
C13 0.034(7) 0.035(7) 0.033(8) 0.001(6) 0.006(6) -0.002(7)
C16 0.032(8) 0.022(8) 0.019(7) -0.006(5) 0.007(5) -0.002(6)
C17 0.025(7) 0.019(7) 0.018(7) 0.004(5) 0.001(5) 0.004(6)
C18 0.046(8) 0.029(7) 0.022(7) 0.006(5) 0.002(6) -0.006(7)
C19 0.039(8) 0.012(7) 0.031(7) 0.010(5) 0.000(6) 0.007(6)
C20 0.039(8) 0.020(8) 0.027(7) 0.004(6) 0.000(6) 0.012(7)
C21 0.034(7) 0.021(7) 0.044(8) 0.007(6) 0.001(6) 0.008(5)
C22 0.049(8) 0.055(9) 0.031(8) 0.004(6) 0.007(6) 0.006(6)

loop_
_atom_type_symbol
_atom_type_description
_atom_type_scat_dispersion_real
_atom_type_scat_dispersion_imag
_atom_type_scat_source
C C 0.0033 0.0016 'International Tables Vol C Tables 4.2.6.8 and 6.1.1.4'
H H 0.0000 0.0000 'International Tables Vol C Tables 4.2.6.8 and 6.1.1.4'
Cu Cu 0.3201 1.2651 'International Tables Vol C Tables 4.2.6.8 and 6.1.1.4'
N N 0.0061 0.0033 'International Tables Vol C Tables 4.2.6.8 and 6.1.1.4'
O O 0.0106 0.0060 'International Tables Vol C Tables 4.2.6.8 and 6.1.1.4'

loop_
_geom_angle_atom_site_label_1
_geom_angle_atom_site_label_2
_geom_angle_atom_site_label_3
_geom_angle
N1 Cu1 O1 108.9(3)
N2 Cu1 O1 167.6(3)
N2 Cu1 N1 83.1(4)
N3 Cu1 O1 81.4(3)
N3 Cu1 N1 169.7(4)
N3 Cu1 N2 86.6(4)
C20 O1 Cu1 109.9(6)
C20 O2 C21 116.8(8)
C1 N1 Cu1 142.8(8)
C1 N1 C4 105.0(8)
C4 N1 Cu1 112.2(7)
C5 N2 Cu1 115.2(7)
C5 N2 C8 109.1(8)
C8 N2 Cu1 132.7(6)
C16 N3 Cu1 133.9(7)
C19 N3 Cu1 115.8(7)
C19 N3 C16 110.1(8)
N1 C1 H1 124.7
N1 C1 C2 110.6(11)
C2 C1 H1 124.7
C1 C2 H2 126.2
C1 C2 C3 107.5(11)
C3 C2 H2 126.2
C2 C3 H3 126.9
C4 C3 C2 106.1(10)
C4 C3 H3 126.9
N1 C4 C5 113.5(9)
C3 C4 N1 110.8(9)
C3 C4 C5 135.7(11)
N2 C5 C4 115.1(9)
N2 C5 C6 110.1(9)
C4 C5 C6 134.8(10)
C5 C6 H6 126.6
C7 C6 C5 106.8(9)
C7 C6 H6 126.6
C6 C7 H7 126.5
C6 C7 C8 106.9(9)
C8 C7 H7 126.5
C15 C10 C9 121.2(9)
C15 C10 C11 116.8(9)
C11 C10 C9 122.0(9)
N2 C8 C7 107.0(9)
N2 C8 C9 123.0(8)
C9 C8 C7 129.7(10)
C15 C14 H14 119.9
C15 C14 C13 120.1(10)
C13 C14 H14 119.9
C8 C9 C10 120.2(9)
C8 C9 C16 119.6(9)
C16 C9 C10 120.2(9)
C10 C15 H15 118.8
C14 C15 C10 122.3(10)
C14 C15 H15 118.8
C11 C12 H12 119.5
C13 C12 H12 119.5
C13 C12 C11 121.1(10)
C10 C11 H11 119.3
C12 C11 C10 121.4(10)
C12 C11 H11 119.3
C14 C13 H13 120.9
C12 C13 C14 118.2(10)
C12 C13 H13 120.9
N3 C16 C9 122.8(9)
N3 C16 C17 107.0(8)
C17 C16 C9 130.2(10)
C16 C17 H17 125.8
C16 C17 C18 108.4(9)
C18 C17 H17 125.8
C17 C18 H18 127.1
C17 C18 C19 105.8(9)
C19 C18 H18 127.1
N3 C19 C18 108.7(9)
N3 C19 C20 113.3(10)
C18 C19 C20 138.0(10)
O1 C20 O2 122.7(10)
O1 C20 C19 119.2(10)
O2 C20 C19 118.1(10)
O2 C21 H21A 110.4
O2 C21 H21B 110.4
O2 C21 C22 106.7(9)
H21A C21 H21B 108.6
C22 C21 H21A 110.4
C22 C21 H21B 110.4
C21 C22 H22A 109.5
C21 C22 H22B 109.5
C21 C22 H22C 109.5
H22A C22 H22B 109.5
H22A C22 H22C 109.5
H22B C22 H22C 109.5

loop_
_geom_bond_atom_site_label_1
_geom_bond_atom_site_label_2
_geom_bond_distance
Cu1 O1 2.074(7)
Cu1 N1 1.931(9)
Cu1 N2 1.909(8)
Cu1 N3 1.900(8)
O1 C20 1.276(12)
O2 C20 1.282(12)
O2 C21 1.469(12)
N1 C1 1.346(12)
N1 C4 1.403(13)
N2 C5 1.316(12)
N2 C8 1.383(12)
N3 C16 1.371(12)
N3 C19 1.353(12)
C1 H1 0.9500
C1 C2 1.385(15)
C2 H2 0.9500
C2 C3 1.385(15)
C3 H3 0.9500
C3 C4 1.362(14)
C4 C5 1.426(15)
C5 C6 1.440(14)
C6 H6 0.9500
C6 C7 1.357(14)
C7 H7 0.9500
C7 C8 1.460(14)
C10 C9 1.454(14)
C10 C15 1.384(14)
C10 C11 1.405(13)
C8 C9 1.424(14)
C14 H14 0.9500
C14 C15 1.367(13)
C14 C13 1.416(14)
C9 C16 1.437(14)
C15 H15 0.9500
C12 H12 0.9500
C12 C11 1.380(13)
C12 C13 1.368(14)
C11 H11 0.9500
C13 H13 0.9500
C16 C17 1.399(13)
C17 H17 0.9500
C17 C18 1.407(14)
C18 H18 0.9500
C18 C19 1.408(14)
C19 C20 1.433(14)
C21 H21A 0.9900
C21 H21B 0.9900
C21 C22 1.503(14)
C22 H22A 0.9800
C22 H22B 0.9800
C22 H22C 0.9800

loop_
_geom_torsion_atom_site_label_1
_geom_torsion_atom_site_label_2
_geom_torsion_atom_site_label_3
_geom_torsion_atom_site_label_4
_geom_torsion
Cu1 O1 C20 O2 -179.3(8)
Cu1 O1 C20 C19 1.1(11)
Cu1 N1 C1 C2 -174.9(9)
Cu1 N1 C4 C3 177.6(7)
Cu1 N1 C4 C5 0.5(11)
Cu1 N2 C5 C4 -11.3(11)
Cu1 N2 C5 C6 165.4(7)
Cu1 N2 C8 C7 -160.7(7)
Cu1 N2 C8 C9 13.9(14)
Cu1 N3 C16 C9 6.0(15)
Cu1 N3 C16 C17 -173.6(7)
Cu1 N3 C19 C18 174.3(6)
Cu1 N3 C19 C20 -6.5(12)
O1 Cu1 N1 C1 -6.3(12)
O1 Cu1 N1 C4 178.2(6)
O1 Cu1 N2 C5 175.0(13)
O1 Cu1 N2 C8 -27(2)
O1 Cu1 N3 C16 179.6(10)
O1 Cu1 N3 C19 5.6(7)
N1 Cu1 O1 C20 176.3(7)
N1 Cu1 N2 C5 9.1(7)
N1 Cu1 N2 C8 166.9(9)
N1 Cu1 N3 C16 0(3)
N1 Cu1 N3 C19 -173.9(17)
N1 C1 C2 C3 -1.6(13)
N1 C4 C5 N2 7.0(13)
N1 C4 C5 C6 -168.7(11)
N2 Cu1 O1 C20 11.2(18)
N2 Cu1 N1 C1 170.5(12)
N2 Cu1 N1 C4 -4.9(7)
N2 Cu1 N3 C16 2.7(10)
N2 Cu1 N3 C19 -171.3(8)
N2 C5 C6 C7 -2.2(12)
N2 C8 C9 C10 -179.2(9)
N2 C8 C9 C16 -1.3(14)
N3 Cu1 O1 C20 -3.5(7)
N3 Cu1 N1 C1 173.1(18)
N3 Cu1 N1 C4 -2(2)
N3 Cu1 N2 C5 -170.4(8)
N3 Cu1 N2 C8 -12.6(9)
N3 C16 C17 C18 0.1(11)
N3 C19 C20 O1 3.4(14)
N3 C19 C20 O2 -176.3(9)
C1 N1 C4 C3 0.4(11)
C1 N1 C4 C5 -176.7(9)
C1 C2 C3 C4 1.8(12)
C2 C3 C4 N1 -1.4(12)
C2 C3 C4 C5 174.9(12)
C3 C4 C5 N2 -169.2(12)
C3 C4 C5 C6 15(2)
C4 N1 C1 C2 0.7(12)
C4 C5 C6 C7 173.6(11)
C5 N2 C8 C7 -1.9(11)
C5 N2 C8 C9 172.6(9)
C5 C6 C7 C8 0.9(11)
C6 C7 C8 N2 0.5(11)
C6 C7 C8 C9 -173.5(10)
C7 C8 C9 C10 -6.0(15)
C7 C8 C9 C16 171.9(10)
C10 C9 C16 N3 170.0(9)
C10 C9 C16 C17 -10.4(16)
C8 N2 C5 C4 -174.2(8)
C8 N2 C5 C6 2.6(11)
C8 C9 C16 N3 -7.8(14)
C8 C9 C16 C17 171.7(10)
C9 C10 C15 C14 -177.7(9)
C9 C10 C11 C12 177.1(9)
C9 C16 C17 C18 -179.6(10)
C15 C10 C9 C8 133.9(10)
C15 C10 C9 C16 -44.0(14)
C15 C10 C11 C12 -2.0(14)
C15 C14 C13 C12 -1.1(15)
C11 C10 C9 C8 -45.2(14)
C11 C10 C9 C16 137.0(10)
C11 C10 C15 C14 1.4(14)
C11 C12 C13 C14 0.5(15)
C13 C14 C15 C10 0.2(15)
C13 C12 C11 C10 1.1(15)
C16 N3 C19 C18 -1.1(12)
C16 N3 C19 C20 178.1(8)
C16 C17 C18 C19 -0.7(11)
C17 C18 C19 N3 1.1(11)
C17 C18 C19 C20 -177.8(12)
C18 C19 C20 O1 -177.8(12)
C18 C19 C20 O2 2.6(19)
C19 N3 C16 C9 -179.7(9)
C19 N3 C16 C17 0.6(11)
C20 O2 C21 C22 178.3(9)
C21 O2 C20 O1 1.1(14)
C21 O2 C20 C19 -179.2(9)
